data_4330040
loop_
_publ_author_name
'Qisheng Lin'
'Volodymyr Smetana'
'Gordon J. Miller'
'John D. Corbett'

_publ_contact_author_address
;Ames Laboratory, US-DOE&
Dept. of Chem.
Iowa State University
Ames, IA, 50011
;
_publ_contact_author_email jcorbett@iastate.edu
_publ_contact_author_name 'John D. Corbett'
_publ_section_title
;
 Conventional and Stuffed Bergman-Type Phases in the Na-Au-T (T = Ga, Ge,
 Sn) Systems: Syntheses, Structures, Coloring of Cluster Centers, and
 Fermi Sphere-Brillouin Zone Interactions
;
_journal_name_full 'Inorganic Chemistry'
_journal_page_first 8882
_journal_page_last 8889
_journal_paper_doi 10.1021/ic300866q
_journal_volume 51
_journal_year 2012
_chemical_formula_sum 'Au35.17 Ga19.83 Na26'
_chemical_formula_weight 8907.60
_chemical_name_systematic
; 
 ? 
;
_space_group_IT_number 204
_symmetry_cell_setting cubic
_symmetry_space_group_name_Hall '-I 2 2 3'
_symmetry_space_group_name_H-M 'I m -3'
_atom_sites_solution_primary direct
_atom_sites_solution_secondary difmap
_audit_creation_method SHELXL-97
_cell_angle_alpha 90.00
_cell_angle_beta 90.00
_cell_angle_gamma 90.00
_cell_formula_units_Z 2
_cell_length_a 14.5925(18)
_cell_length_b 14.5925(18)
_cell_length_c 14.5925(18)
_cell_measurement_reflns_used 545
_cell_measurement_temperature 293(2)
_cell_measurement_theta_max 28.26
_cell_measurement_theta_min 1.97
_cell_volume 3107.3(7)
_computing_structure_refinement 'SHELXL-97 (Sheldrick, 1997)'
_computing_structure_solution 'SHELXS-97 (Sheldrick, 1990)'
_diffrn_ambient_temperature 293(2)
_diffrn_measured_fraction_theta_full 0.981
_diffrn_measured_fraction_theta_max 0.981
_diffrn_measurement_device_type 'BRUKER APEX CCD'
_diffrn_measurement_method '\W SCAN'
_diffrn_radiation_monochromator graphite
_diffrn_radiation_source 'fine-focus sealed tube'
_diffrn_radiation_type MoK\a
_diffrn_radiation_wavelength 0.71073
_diffrn_reflns_av_R_equivalents 0.0934
_diffrn_reflns_av_sigmaI/netI 0.0480
_diffrn_reflns_limit_h_max 18
_diffrn_reflns_limit_h_min -18
_diffrn_reflns_limit_k_max 19
_diffrn_reflns_limit_k_min -19
_diffrn_reflns_limit_l_max 19
_diffrn_reflns_limit_l_min -18
_diffrn_reflns_number 12715
_diffrn_reflns_theta_full 28.26
_diffrn_reflns_theta_max 28.26
_diffrn_reflns_theta_min 1.97
_exptl_absorpt_coefficient_mu 91.242
_exptl_absorpt_correction_T_max 0.22
_exptl_absorpt_correction_T_min 0.15
_exptl_absorpt_correction_type empirical
_exptl_absorpt_process_details SADABS
_exptl_crystal_colour metallic
_exptl_crystal_density_diffrn 9.520
_exptl_crystal_description 'irregular block'
_exptl_crystal_F_000 7358
_exptl_crystal_size_max 0.023
_exptl_crystal_size_mid 0.020
_exptl_crystal_size_min 0.017
_refine_diff_density_max 1.892
_refine_diff_density_min -2.736
_refine_diff_density_rms 0.468
_refine_ls_extinction_method none
_refine_ls_goodness_of_fit_ref 1.016
_refine_ls_matrix_type full
_refine_ls_number_parameters 42
_refine_ls_number_reflns 715
_refine_ls_number_restraints 0
_refine_ls_restrained_S_all 1.016
_refine_ls_R_factor_all 0.0580
_refine_ls_R_factor_gt 0.0335
_refine_ls_shift/su_max 0.000
_refine_ls_shift/su_mean 0.000
_refine_ls_structure_factor_coef Fsqd
_refine_ls_weighting_details 'calc w=1/[\s^2^(Fo^2^)+(0.0411P)^2^+0.0000P] where P=(Fo^2^+2Fc^2^)/3'
_refine_ls_weighting_scheme calc
_refine_ls_wR_factor_gt 0.0704
_refine_ls_wR_factor_ref 0.0782
_reflns_number_gt 545
_reflns_number_total 715
_reflns_threshold_expression >2sigma(I)
_cod_data_source_file ic300866q_si_002_6.cif
_cod_data_source_block crystal-S2
_cod_database_code 4330040

loop_
_symmetry_equiv_pos_as_xyz
'x, y, z'
'-x, -y, z'
'-x, y, -z'
'x, -y, -z'
'z, x, y'
'z, -x, -y'
'-z, -x, y'
'-z, x, -y'
'y, z, x'
'-y, z, -x'
'y, -z, -x'
'-y, -z, x'
'x+1/2, y+1/2, z+1/2'
'-x+1/2, -y+1/2, z+1/2'
'-x+1/2, y+1/2, -z+1/2'
'x+1/2, -y+1/2, -z+1/2'
'z+1/2, x+1/2, y+1/2'
'z+1/2, -x+1/2, -y+1/2'
'-z+1/2, -x+1/2, y+1/2'
'-z+1/2, x+1/2, -y+1/2'
'y+1/2, z+1/2, x+1/2'
'-y+1/2, z+1/2, -x+1/2'
'y+1/2, -z+1/2, -x+1/2'
'-y+1/2, -z+1/2, x+1/2'
'-x, -y, -z'
'x, y, -z'
'x, -y, z'
'-x, y, z'
'-z, -x, -y'
'-z, x, y'
'z, x, -y'
'z, -x, y'
'-y, -z, -x'
'y, -z, x'
'-y, z, x'
'y, z, -x'
'-x+1/2, -y+1/2, -z+1/2'
'x+1/2, y+1/2, -z+1/2'
'x+1/2, -y+1/2, z+1/2'
'-x+1/2, y+1/2, z+1/2'
'-z+1/2, -x+1/2, -y+1/2'
'-z+1/2, x+1/2, y+1/2'
'z+1/2, x+1/2, -y+1/2'
'z+1/2, -x+1/2, y+1/2'
'-y+1/2, -z+1/2, -x+1/2'
'y+1/2, -z+1/2, x+1/2'
'-y+1/2, z+1/2, x+1/2'
'y+1/2, z+1/2, -x+1/2'

loop_
_atom_site_label
_atom_site_type_symbol
_atom_site_fract_x
_atom_site_fract_y
_atom_site_fract_z
_atom_site_U_iso_or_equiv
_atom_site_adp_type
_atom_site_occupancy
_atom_site_symmetry_multiplicity
_atom_site_calc_flag
_atom_site_refinement_flags
Au1 Au 0.31249(4) 0.34787(4) 0.09633(4) 0.0183(2) Uani 0.858(4) 1 d P
Ga1 Ga 0.31249(4) 0.34787(4) 0.09633(4) 0.0183(2) Uani 0.142(4) 1 d P
Au2 Au 0.16384(4) 0.09934(4) 0.0000 0.0111(2) Uani 1 2 d S
Ga3 Ga 0.31082(13) 0.18979(13) 0.0000 0.0136(5) Uani 1 2 d S
Au4 Au 0.5000 0.09465(15) 0.0000 0.0438(8) Uani 0.429(7) 4 d SP
Ga4 Ga 0.5000 0.09465(15) 0.0000 0.0438(8) Uani 0.571(7) 4 d SP
Ga5 Ga 0.0000 0.0000 0.0000 0.0099(13) Uani 1 24 d S
Na1 Na 0.3048(5) 0.0000 0.1164(5) 0.0200(16) Uani 1 2 d S
Na2 Na 0.1888(3) 0.1888(3) 0.1888(3) 0.021(2) Uani 1 3 d S
Na3 Na 0.5000 0.3029(7) 0.0000 0.024(3) Uani 1 4 d S

loop_
_atom_site_aniso_label
_atom_site_aniso_U_11
_atom_site_aniso_U_22
_atom_site_aniso_U_33
_atom_site_aniso_U_23
_atom_site_aniso_U_13
_atom_site_aniso_U_12
Au1 0.0212(4) 0.0172(3) 0.0164(3) -0.0042(2) -0.0006(2) 0.0007(2)
Ga1 0.0212(4) 0.0172(3) 0.0164(3) -0.0042(2) -0.0006(2) 0.0007(2)
Au2 0.0116(4) 0.0109(4) 0.0107(4) 0.000 0.000 -0.0009(2)
Ga3 0.0139(10) 0.0155(10) 0.0115(10) 0.000 0.000 -0.0038(7)
Au4 0.0536(15) 0.0584(16) 0.0193(11) 0.000 0.000 0.000
Ga4 0.0536(15) 0.0584(16) 0.0193(11) 0.000 0.000 0.000
Ga5 0.0099(13) 0.0099(13) 0.0099(13) 0.000 0.000 0.000
Na1 0.031(4) 0.012(4) 0.017(4) 0.000 -0.004(3) 0.000
Na2 0.021(2) 0.021(2) 0.021(2) -0.001(2) -0.001(2) -0.001(2)
Na3 0.015(5) 0.028(6) 0.029(6) 0.000 0.000 0.000

loop_
_atom_type_symbol
_atom_type_description
_atom_type_scat_dispersion_real
_atom_type_scat_dispersion_imag
_atom_type_scat_source
Na Na 0.0362 0.0249 'International Tables Vol C Tables 4.2.6.8 and 6.1.1.4'
Ga Ga 0.2307 1.6083 'International Tables Vol C Tables 4.2.6.8 and 6.1.1.4'
Au Au -2.0133 8.8022 'International Tables Vol C Tables 4.2.6.8 and 6.1.1.4'

loop_
_geom_angle_atom_site_label_1
_geom_angle_atom_site_label_2
_geom_angle_atom_site_label_3
_geom_angle
_geom_angle_site_symmetry_1
_geom_angle_site_symmetry_3
Ga3 Au1 Ga3 178.75(6) 45 .
Ga3 Au1 Ga1 121.39(4) 45 26
Ga3 Au1 Ga1 58.64(2) . 26
Ga3 Au1 Au1 121.39(4) 45 26
Ga3 Au1 Au1 58.64(2) . 26
Ga1 Au1 Au1 0.0 26 26
Ga3 Au1 Ga1 59.72(4) 45 45
Ga3 Au1 Ga1 119.07(4) . 45
Ga1 Au1 Ga1 118.236(17) 26 45
Au1 Au1 Ga1 118.236(17) 26 45
Ga3 Au1 Au1 59.72(4) 45 45
Ga3 Au1 Au1 119.07(4) . 45
Ga1 Au1 Au1 118.236(17) 26 45
Au1 Au1 Au1 118.236(17) 26 45
Ga1 Au1 Au1 0.000(12) 45 45
Ga3 Au1 Au1 124.43(4) 45 41
Ga3 Au1 Au1 56.25(3) . 41
Ga1 Au1 Au1 106.831(16) 26 41
Au1 Au1 Au1 106.831(16) 26 41
Ga1 Au1 Au1 119.841(3) 45 41
Au1 Au1 Au1 119.841(3) 45 41
Ga3 Au1 Ga1 124.43(4) 45 41
Ga3 Au1 Ga1 56.25(3) . 41
Ga1 Au1 Ga1 106.831(16) 26 41
Au1 Au1 Ga1 106.831(16) 26 41
Ga1 Au1 Ga1 119.841(3) 45 41
Au1 Au1 Ga1 119.841(3) 45 41
Au1 Au1 Ga1 0.00(2) 41 41
Ga3 Au1 Ga4 67.21(4) 45 45
Ga3 Au1 Ga4 113.45(3) . 45
Ga1 Au1 Ga4 61.610(15) 26 45
Au1 Au1 Ga4 61.610(15) 26 45
Ga1 Au1 Ga4 112.89(4) 45 45
Au1 Au1 Ga4 112.89(4) 45 45
Au1 Au1 Ga4 123.07(4) 41 45
Ga1 Au1 Ga4 123.07(4) 41 45
Ga3 Au1 Au4 67.21(4) 45 45
Ga3 Au1 Au4 113.45(3) . 45
Ga1 Au1 Au4 61.610(15) 26 45
Au1 Au1 Au4 61.610(15) 26 45
Ga1 Au1 Au4 112.89(4) 45 45
Au1 Au1 Au4 112.89(4) 45 45
Au1 Au1 Au4 123.07(4) 41 45
Ga1 Au1 Au4 123.07(4) 41 45
Ga4 Au1 Au4 0.0 45 45
Ga3 Au1 Na3 67.71(5) 45 45
Ga3 Au1 Na3 111.60(5) . 45
Ga1 Au1 Na3 63.23(5) 26 45
Au1 Au1 Na3 63.23(5) 26 45
Ga1 Au1 Na3 63.77(13) 45 45
Au1 Au1 Na3 63.77(13) 45 45
Au1 Au1 Na3 167.84(6) 41 45
Ga1 Au1 Na3 167.84(6) 41 45
Ga4 Au1 Na3 59.94(16) 45 45
Au4 Au1 Na3 59.94(16) 45 45
Ga3 Au1 Na1 68.28(12) 45 45
Ga3 Au1 Na1 112.89(12) . 45
Ga1 Au1 Na1 117.38(12) 26 45
Au1 Au1 Na1 117.38(12) 26 45
Ga1 Au1 Na1 117.40(11) 45 45
Au1 Au1 Na1 117.40(11) 45 45
Au1 Au1 Na1 65.94(12) 41 45
Ga1 Au1 Na1 65.94(12) 41 45
Ga4 Au1 Na1 72.19(13) 45 45
Au4 Au1 Na1 72.19(13) 45 45
Na3 Au1 Na1 124.04(19) 45 45
Ga3 Au2 Ga5 179.63(5) . .
Ga3 Au2 Au2 121.61(5) . 27
Ga5 Au2 Au2 58.769(13) . 27
Ga3 Au2 Au2 121.953(17) . 11
Ga5 Au2 Au2 58.159(3) . 11
Au2 Au2 Au2 60.568(15) 27 11
Ga3 Au2 Au2 121.54(4) . 31
Ga5 Au2 Au2 58.159(3) . 31
Au2 Au2 Au2 108.603(16) 27 31
Au2 Au2 Au2 60.0 11 31
Ga3 Au2 Au2 121.953(17) . 9
Ga5 Au2 Au2 58.159(3) . 9
Au2 Au2 Au2 60.568(15) 27 9
Au2 Au2 Au2 108.272(7) 11 9
Au2 Au2 Au2 107.25(2) 31 9
Ga3 Au2 Au2 121.54(4) . 5
Ga5 Au2 Au2 58.159(3) . 5
Au2 Au2 Au2 108.603(16) 27 5
Au2 Au2 Au2 107.25(2) 11 5
Au2 Au2 Au2 58.86(3) 31 5
Au2 Au2 Au2 60.0 9 5
Ga3 Au2 Na1 70.92(10) . .
Ga5 Au2 Na1 109.38(10) . .
Au2 Au2 Na1 61.49(6) 27 .
Au2 Au2 Na1 115.79(8) 11 .
Au2 Au2 Na1 167.50(10) 31 .
Au2 Au2 Na1 61.84(13) 9 .
Au2 Au2 Na1 115.24(13) 5 .
Ga3 Au2 Na1 70.92(10) . 26
Ga5 Au2 Na1 109.38(10) . 26
Au2 Au2 Na1 61.49(6) 27 26
Au2 Au2 Na1 61.84(13) 11 26
Au2 Au2 Na1 115.24(13) 31 26
Au2 Au2 Na1 115.79(8) 9 26
Au2 Au2 Na1 167.50(10) 5 26
Na1 Au2 Na1 68.1(2) . 26
Ga3 Au2 Na2 71.10(9) . .
Ga5 Au2 Na2 108.78(9) . .
Au2 Au2 Na2 115.16(4) 27 .
Au2 Au2 Na2 166.90(9) 11 .
Au2 Au2 Na2 113.67(5) 31 .
Au2 Au2 Na2 61.29(7) 9 .
Au2 Au2 Na2 61.29(7) 5 .
Na1 Au2 Na2 67.70(10) . .
Na1 Au2 Na2 128.65(15) 26 .
Ga3 Au2 Na2 71.10(9) . 26
Ga5 Au2 Na2 108.78(9) . 26
Au2 Au2 Na2 115.16(4) 27 26
Au2 Au2 Na2 61.29(7) 11 26
Au2 Au2 Na2 61.29(7) 31 26
Au2 Au2 Na2 166.90(9) 9 26
Au2 Au2 Na2 113.67(5) 5 26
Na1 Au2 Na2 128.65(15) . 26
Na1 Au2 Na2 67.70(10) 26 26
Na2 Au2 Na2 127.61(12) . 26
Ga3 Au2 Na1 71.38(13) . 5
Ga5 Au2 Na1 108.24(13) . 5
Au2 Au2 Na1 167.01(12) 27 5
Au2 Au2 Na1 114.02(6) 11 5
Au2 Au2 Na1 60.46(10) 31 5
Au2 Au2 Na1 114.02(6) 9 5
Au2 Au2 Na1 60.46(10) 5 5
Na1 Au2 Na1 128.13(15) . 5
Na1 Au2 Na1 128.13(15) 26 5
Na2 Au2 Na1 67.19(3) . 5
Na2 Au2 Na1 67.19(3) 26 5
Au2 Ga3 Ga1 115.91(4) . 41
Au2 Ga3 Au1 115.91(4) . 41
Ga1 Ga3 Au1 0.000(12) 41 41
Au2 Ga3 Ga1 115.91(4) . 19_554
Ga1 Ga3 Ga1 117.19(7) 41 19_554
Au1 Ga3 Ga1 117.19(7) 41 19_554
Au2 Ga3 Au1 115.91(4) . 19_554
Ga1 Ga3 Au1 117.19(7) 41 19_554
Au1 Ga3 Au1 117.19(7) 41 19_554
Ga1 Ga3 Au1 0.00(2) 19_554 19_554
Au2 Ga3 Au1 117.08(6) . .
Ga1 Ga3 Au1 64.03(3) 41 .
Au1 Ga3 Au1 64.03(3) 41 .
Ga1 Ga3 Au1 116.77(6) 19_554 .
Au1 Ga3 Au1 116.77(6) 19_554 .
Au2 Ga3 Ga1 117.08(6) . 26
Ga1 Ga3 Ga1 116.77(6) 41 26
Au1 Ga3 Ga1 116.77(6) 41 26
Ga1 Ga3 Ga1 64.03(3) 19_554 26
Au1 Ga3 Ga1 64.03(3) 19_554 26
Au1 Ga3 Ga1 62.71(5) . 26
Au2 Ga3 Au1 117.08(6) . 26
Ga1 Ga3 Au1 116.77(6) 41 26
Au1 Ga3 Au1 116.77(6) 41 26
Ga1 Ga3 Au1 64.03(3) 19_554 26
Au1 Ga3 Au1 64.03(3) 19_554 26
Au1 Ga3 Au1 62.71(5) . 26
Ga1 Ga3 Au1 0.00(2) 26 26
Au2 Ga3 Au4 121.70(8) . .
Ga1 Ga3 Au4 61.89(4) 41 .
Au1 Ga3 Au4 61.89(4) 41 .
Ga1 Ga3 Au4 61.89(4) 19_554 .
Au1 Ga3 Au4 61.89(4) 19_554 .
Au1 Ga3 Au4 112.06(6) . .
Ga1 Ga3 Au4 112.06(6) 26 .
Au1 Ga3 Au4 112.06(6) 26 .
Au2 Ga3 Na3 179.28(18) . .
Ga1 Ga3 Na3 63.87(6) 41 .
Au1 Ga3 Na3 63.87(6) 41 .
Ga1 Ga3 Na3 63.87(6) 19_554 .
Au1 Ga3 Na3 63.87(6) 19_554 .
Au1 Ga3 Na3 63.51(13) . .
Ga1 Ga3 Na3 63.51(13) 26 .
Au1 Ga3 Na3 63.51(13) 26 .
Au4 Ga3 Na3 57.58(16) . .
Au2 Ga3 Na1 62.00(13) . 26
Ga1 Ga3 Na1 116.70(13) 41 26
Au1 Ga3 Na1 116.70(13) 41 26
Ga1 Ga3 Na1 63.70(11) 19_554 26
Au1 Ga3 Na1 63.70(11) 19_554 26
Au1 Ga3 Na1 178.96(14) . 26
Ga1 Ga3 Na1 117.12(10) 26 26
Au1 Ga3 Na1 117.12(10) 26 26
Au4 Ga3 Na1 68.98(13) . 26
Na3 Ga3 Na1 117.42(18) . 26
Ga4 Au4 Au4 0.0 25_655 25_655
Ga4 Au4 Ga1 117.28(4) 25_655 18
Au4 Au4 Ga1 117.28(4) 25_655 18
Ga4 Au4 Au1 117.28(4) 25_655 18
Au4 Au4 Au1 117.28(4) 25_655 18
Ga1 Au4 Au1 0.00(2) 18 18
Ga4 Au4 Ga1 117.28(4) 25_655 19_554
Au4 Au4 Ga1 117.28(4) 25_655 19_554
Ga1 Au4 Ga1 125.44(8) 18 19_554
Au1 Au4 Ga1 125.44(8) 18 19_554
Ga4 Au4 Au1 117.28(4) 25_655 41
Au4 Au4 Au1 117.28(4) 25_655 41
Ga1 Au4 Au1 56.78(3) 18 41
Au1 Au4 Au1 56.78(3) 18 41
Ga1 Au4 Au1 97.34(5) 19_554 41
Ga4 Au4 Au1 117.28(4) 25_655 19_554
Au4 Au4 Au1 117.28(4) 25_655 19_554
Ga1 Au4 Au1 125.44(8) 18 19_554
Au1 Au4 Au1 125.44(8) 18 19_554
Ga1 Au4 Au1 0.00(3) 19_554 19_554
Au1 Au4 Au1 97.34(5) 41 19_554
Ga4 Au4 Ga1 117.28(4) 25_655 41
Au4 Au4 Ga1 117.28(4) 25_655 41
Ga1 Au4 Ga1 56.78(3) 18 41
Au1 Au4 Ga1 56.78(3) 18 41
Ga1 Au4 Ga1 97.34(5) 19_554 41
Au1 Au4 Ga1 0.00(2) 41 41
Au1 Au4 Ga1 97.34(5) 19_554 41
Ga4 Au4 Ga1 117.28(4) 25_655 44_554
Au4 Au4 Ga1 117.28(4) 25_655 44_554
Ga1 Au4 Ga1 97.34(5) 18 44_554
Au1 Au4 Ga1 97.34(5) 18 44_554
Ga1 Au4 Ga1 56.78(3) 19_554 44_554
Au1 Au4 Ga1 125.44(8) 41 44_554
Au1 Au4 Ga1 56.78(3) 19_554 44_554
Ga1 Au4 Ga1 125.44(8) 41 44_554
Ga4 Au4 Au1 117.28(4) 25_655 44_554
Au4 Au4 Au1 117.28(4) 25_655 44_554
Ga1 Au4 Au1 97.34(5) 18 44_554
Au1 Au4 Au1 97.34(5) 18 44_554
Ga1 Au4 Au1 56.78(3) 19_554 44_554
Au1 Au4 Au1 125.44(8) 41 44_554
Au1 Au4 Au1 56.78(3) 19_554 44_554
Ga1 Au4 Au1 125.44(8) 41 44_554
Ga1 Au4 Au1 0.00(3) 44_554 44_554
Ga4 Au4 Na3 180.0 25_655 .
Au4 Au4 Na3 180.0 25_655 .
Ga1 Au4 Na3 62.72(4) 18 .
Au1 Au4 Na3 62.72(4) 18 .
Ga1 Au4 Na3 62.72(4) 19_554 .
Au1 Au4 Na3 62.72(4) 41 .
Au1 Au4 Na3 62.72(4) 19_554 .
Ga1 Au4 Na3 62.72(4) 41 .
Ga1 Au4 Na3 62.72(4) 44_554 .
Au1 Au4 Na3 62.72(4) 44_554 .
Ga4 Au4 Ga3 116.70(5) 25_655 3_655
Au4 Au4 Ga3 116.70(5) 25_655 3_655
Ga1 Au4 Ga3 50.90(2) 18 3_655
Au1 Au4 Ga3 50.90(2) 18 3_655
Ga1 Au4 Ga3 102.64(5) 19_554 3_655
Au1 Au4 Ga3 102.64(5) 41 3_655
Au1 Au4 Ga3 102.64(5) 19_554 3_655
Ga1 Au4 Ga3 102.64(5) 41 3_655
Ga1 Au4 Ga3 50.90(2) 44_554 3_655
Au1 Au4 Ga3 50.90(2) 44_554 3_655
Na3 Au4 Ga3 63.30(5) . 3_655
Au2 Ga5 Au2 116.318(7) 29 .
Au2 Ga5 Au2 180.00(2) 29 5
Au2 Ga5 Au2 63.682(7) . 5
Au2 Ga5 Au2 63.682(7) 29 33
Au2 Ga5 Au2 116.318(7) . 33
Au2 Ga5 Au2 116.318(7) 5 33
Au2 Ga5 Au2 116.318(7) 29 9
Au2 Ga5 Au2 63.682(7) . 9
Au2 Ga5 Au2 63.682(7) 5 9
Au2 Ga5 Au2 180.00(2) 33 9
Au2 Ga5 Au2 63.682(7) 29 25
Au2 Ga5 Au2 180.00(2) . 25
Au2 Ga5 Au2 116.318(7) 5 25
Au2 Ga5 Au2 63.682(7) 33 25
Au2 Ga5 Au2 116.318(7) 9 25
Au2 Ga5 Au2 117.54(3) 29 31
Au2 Ga5 Au2 63.682(7) . 31
Au2 Ga5 Au2 62.46(3) 5 31
Au2 Ga5 Au2 63.682(7) 33 31
Au2 Ga5 Au2 116.318(7) 9 31
Au2 Ga5 Au2 116.318(7) 25 31
Au2 Ga5 Au2 62.46(3) 29 7
Au2 Ga5 Au2 116.318(7) . 7
Au2 Ga5 Au2 117.54(3) 5 7
Au2 Ga5 Au2 116.318(7) 33 7
Au2 Ga5 Au2 63.682(7) 9 7
Au2 Ga5 Au2 63.682(7) 25 7
Au2 Ga5 Au2 180.00(2) 31 7
Au2 Ga5 Au2 116.318(7) 29 35
Au2 Ga5 Au2 116.318(7) . 35
Au2 Ga5 Au2 63.682(7) 5 35
Au2 Ga5 Au2 117.54(3) 33 35
Au2 Ga5 Au2 62.46(3) 9 35
Au2 Ga5 Au2 63.682(7) 25 35
Au2 Ga5 Au2 116.318(7) 31 35
Au2 Ga5 Au2 63.682(7) 7 35
Au2 Ga5 Au2 63.682(7) 29 11
Au2 Ga5 Au2 63.682(7) . 11
Au2 Ga5 Au2 116.318(7) 5 11
Au2 Ga5 Au2 62.46(3) 33 11
Au2 Ga5 Au2 117.54(3) 9 11
Au2 Ga5 Au2 116.318(7) 25 11
Au2 Ga5 Au2 63.682(7) 31 11
Au2 Ga5 Au2 116.318(7) 7 11
Au2 Ga5 Au2 180.00(2) 35 11
Au2 Ga5 Au2 116.318(7) 29 3
Au2 Ga5 Au2 117.54(3) . 3
Au2 Ga5 Au2 63.682(7) 5 3
Au2 Ga5 Au2 63.682(7) 33 3
Au2 Ga5 Au2 116.318(7) 9 3
Au2 Ga5 Au2 62.46(3) 25 3
Au2 Ga5 Au2 63.682(7) 31 3
Au2 Ga5 Au2 116.318(7) 7 3
Au2 Ga5 Au2 63.682(7) 35 3
Au2 Ga5 Au2 116.318(7) 11 3
Au2 Ga5 Au2 63.682(7) 29 27
Au2 Ga5 Au2 62.46(3) . 27
Au2 Ga5 Au2 116.318(7) 5 27
Au2 Ga5 Au2 116.318(7) 33 27
Au2 Ga5 Au2 63.682(7) 9 27
Au2 Ga5 Au2 117.54(3) 25 27
Au2 Ga5 Au2 116.318(7) 31 27
Au2 Ga5 Au2 63.682(7) 7 27
Au2 Ga5 Au2 116.318(7) 35 27
Au2 Ga5 Au2 63.682(7) 11 27
Au2 Ga5 Au2 180.00(2) 3 27
Au2 Na1 Au2 57.03(12) 27 .
Au2 Na1 Au2 57.70(13) 27 9
Au2 Na1 Au2 57.70(13) . 9
Au2 Na1 Na3 147.12(17) 27 41
Au2 Na1 Na3 147.12(17) . 41
Au2 Na1 Na3 144.6(3) 9 41
Au2 Na1 Ga1 145.17(18) 27 41
Au2 Na1 Ga1 89.31(5) . 41
Au2 Na1 Ga1 114.25(13) 9 41
Na3 Na1 Ga1 60.76(11) 41 41
Au2 Na1 Au1 145.17(18) 27 41
Au2 Na1 Au1 89.31(5) . 41
Au2 Na1 Au1 114.25(13) 9 41
Na3 Na1 Au1 60.76(11) 41 41
Ga1 Na1 Au1 0.00(2) 41 41
Au2 Na1 Ga1 89.31(5) 27 20_545
Au2 Na1 Ga1 145.17(18) . 20_545
Au2 Na1 Ga1 114.25(13) 9 20_545
Na3 Na1 Ga1 60.76(11) 41 20_545
Ga1 Na1 Ga1 121.5(2) 41 20_545
Au1 Na1 Ga1 121.5(2) 41 20_545
Au2 Na1 Au1 89.31(5) 27 20_545
Au2 Na1 Au1 145.17(18) . 20_545
Au2 Na1 Au1 114.25(13) 9 20_545
Na3 Na1 Au1 60.76(11) 41 20_545
Ga1 Na1 Au1 121.5(2) 41 20_545
Au1 Na1 Au1 121.5(2) 41 20_545
Ga1 Na1 Au1 0.00(3) 20_545 20_545
Au2 Na1 Ga1 146.1(3) 27 9
Au2 Na1 Ga1 114.66(12) . 9
Au2 Na1 Ga1 89.46(17) 9 9
Na3 Na1 Ga1 59.0(2) 41 9
Ga1 Na1 Ga1 52.23(7) 41 9
Au1 Na1 Ga1 52.23(7) 41 9
Ga1 Na1 Ga1 98.18(17) 20_545 9
Au1 Na1 Ga1 98.18(17) 20_545 9
Au2 Na1 Au1 146.1(3) 27 9
Au2 Na1 Au1 114.66(12) . 9
Au2 Na1 Au1 89.46(17) 9 9
Na3 Na1 Au1 59.0(2) 41 9
Ga1 Na1 Au1 52.23(7) 41 9
Au1 Na1 Au1 52.23(7) 41 9
Ga1 Na1 Au1 98.18(17) 20_545 9
Au1 Na1 Au1 98.18(17) 20_545 9
Ga1 Na1 Au1 0.000(9) 9 9
Au2 Na1 Ga1 114.66(12) 27 34
Au2 Na1 Ga1 146.1(3) . 34
Au2 Na1 Ga1 89.46(17) 9 34
Na3 Na1 Ga1 59.0(2) 41 34
Ga1 Na1 Ga1 98.18(17) 41 34
Au1 Na1 Ga1 98.18(17) 41 34
Ga1 Na1 Ga1 52.23(7) 20_545 34
Au1 Na1 Ga1 52.23(7) 20_545 34
Ga1 Na1 Ga1 51.28(10) 9 34
Au1 Na1 Ga1 51.28(10) 9 34
Au2 Na1 Au1 114.66(12) 27 34
Au2 Na1 Au1 146.1(3) . 34
Au2 Na1 Au1 89.46(17) 9 34
Na3 Na1 Au1 59.0(2) 41 34
Ga1 Na1 Au1 98.18(17) 41 34
Au1 Na1 Au1 98.18(17) 41 34
Ga1 Na1 Au1 52.23(7) 20_545 34
Au1 Na1 Au1 52.23(7) 20_545 34
Ga1 Na1 Au1 51.28(10) 9 34
Au1 Na1 Au1 51.28(10) 9 34
Ga1 Na1 Au1 0.000(17) 34 34
Au2 Na2 Au2 57.42(15) 9 5
Au2 Na2 Au2 57.42(15) 9 .
Au2 Na2 Au2 57.42(15) 5 .
Au2 Na2 Na2 146.31(9) 9 37
Au2 Na2 Na2 146.31(9) 5 37
Au2 Na2 Na2 146.31(9) . 37
Au2 Na2 Ga1 144.31(18) 9 45
Au2 Na2 Ga1 87.91(5) 5 45
Au2 Na2 Ga1 113.19(9) . 45
Na2 Na2 Ga1 62.07(14) 37 45
Au2 Na2 Au1 144.31(18) 9 45
Au2 Na2 Au1 87.91(5) 5 45
Au2 Na2 Au1 113.19(9) . 45
Na2 Na2 Au1 62.07(14) 37 45
Ga1 Na2 Au1 0.00(3) 45 45
Au2 Na2 Ga1 113.19(9) 9 41
Au2 Na2 Ga1 144.31(18) 5 41
Au2 Na2 Ga1 87.91(5) . 41
Na2 Na2 Ga1 62.07(14) 37 41
Ga1 Na2 Ga1 99.84(17) 45 41
Au1 Na2 Ga1 99.84(17) 45 41
Au2 Na2 Ga1 87.91(5) 9 37
Au2 Na2 Ga1 113.19(9) 5 37
Au2 Na2 Ga1 144.31(18) . 37
Na2 Na2 Ga1 62.07(14) 37 37
Ga1 Na2 Ga1 99.84(17) 45 37
Au1 Na2 Ga1 99.84(17) 45 37
Ga1 Na2 Ga1 99.84(17) 41 37
Au2 Na2 Au1 113.19(9) 9 41
Au2 Na2 Au1 144.31(18) 5 41
Au2 Na2 Au1 87.91(5) . 41
Na2 Na2 Au1 62.07(14) 37 41
Ga1 Na2 Au1 99.84(17) 45 41
Au1 Na2 Au1 99.84(17) 45 41
Ga1 Na2 Au1 0.000(19) 41 41
Ga1 Na2 Au1 99.84(17) 37 41
Au2 Na2 Au1 87.91(5) 9 37
Au2 Na2 Au1 113.19(9) 5 37
Au2 Na2 Au1 144.31(18) . 37
Na2 Na2 Au1 62.07(14) 37 37
Ga1 Na2 Au1 99.84(17) 45 37
Au1 Na2 Au1 99.84(17) 45 37
Ga1 Na2 Au1 99.84(17) 41 37
Ga1 Na2 Au1 0.00(3) 37 37
Au1 Na2 Au1 99.84(17) 41 37
Au2 Na2 Ga1 89.82(5) 9 9
Au2 Na2 Ga1 146.24(17) 5 9
Au2 Na2 Ga1 114.10(8) . 9
Na2 Na2 Ga1 60.30(13) 37 9
Ga1 Na2 Ga1 122.4(3) 45 9
Au1 Na2 Ga1 122.4(3) 45 9
Ga1 Na2 Ga1 51.99(7) 41 9
Ga1 Na2 Ga1 51.99(7) 37 9
Au1 Na2 Ga1 51.99(7) 41 9
Au1 Na2 Ga1 51.99(7) 37 9
Au2 Na2 Au1 89.82(5) 9 9
Au2 Na2 Au1 146.24(17) 5 9
Au2 Na2 Au1 114.10(8) . 9
Na2 Na2 Au1 60.30(13) 37 9
Ga1 Na2 Au1 122.4(3) 45 9
Au1 Na2 Au1 122.4(3) 45 9
Ga1 Na2 Au1 51.99(7) 41 9
Ga1 Na2 Au1 51.99(7) 37 9
Au1 Na2 Au1 51.99(7) 41 9
Au1 Na2 Au1 51.99(7) 37 9
Ga1 Na2 Au1 0.00(2) 9 9
Au4 Na3 Na1 112.4(2) . 45
Au4 Na3 Na1 112.4(2) . 46_554
Na1 Na3 Na1 135.1(5) 45 46_554
Au4 Na3 Ga1 57.34(16) . 19_554
Na1 Na3 Ga1 149.70(13) 45 19_554
Na1 Na3 Ga1 63.17(11) 46_554 19_554
Au4 Na3 Au1 57.34(16) . 19_554
Na1 Na3 Au1 149.70(13) 45 19_554
Na1 Na3 Au1 63.17(11) 46_554 19_554
Ga1 Na3 Au1 0.00(3) 19_554 19_554
Au4 Na3 Ga1 57.34(16) . 41
Na1 Na3 Ga1 63.17(11) 45 41
Na1 Na3 Ga1 149.70(13) 46_554 41
Ga1 Na3 Ga1 90.7(2) 19_554 41
Au1 Na3 Ga1 90.7(2) 19_554 41
Au4 Na3 Au1 57.34(16) . 41
Na1 Na3 Au1 63.17(11) 45 41
Na1 Na3 Au1 149.70(13) 46_554 41
Ga1 Na3 Au1 90.7(2) 19_554 41
Au1 Na3 Au1 90.7(2) 19_554 41
Ga1 Na3 Au1 0.00(2) 41 41
Au4 Na3 Ga1 57.34(16) . 44_554
Na1 Na3 Ga1 149.70(13) 45 44_554
Na1 Na3 Ga1 63.17(11) 46_554 44_554
Ga1 Na3 Ga1 53.53(10) 19_554 44_554
Au1 Na3 Ga1 53.53(10) 19_554 44_554
Ga1 Na3 Ga1 114.7(3) 41 44_554
Au1 Na3 Ga1 114.7(3) 41 44_554
Au4 Na3 Au1 57.34(16) . 44_554
Na1 Na3 Au1 149.70(13) 45 44_554
Na1 Na3 Au1 63.17(11) 46_554 44_554
Ga1 Na3 Au1 53.53(10) 19_554 44_554
Au1 Na3 Au1 53.53(10) 19_554 44_554
Ga1 Na3 Au1 114.7(3) 41 44_554
Au1 Na3 Au1 114.7(3) 41 44_554
Ga1 Na3 Au1 0.00(3) 44_554 44_554
Au4 Na3 Ga1 57.34(16) . 18
Na1 Na3 Ga1 63.17(11) 45 18
Na1 Na3 Ga1 149.70(13) 46_554 18
Ga1 Na3 Ga1 114.7(3) 19_554 18
Au1 Na3 Ga1 114.7(3) 19_554 18
Ga1 Na3 Ga1 53.53(10) 41 18
Au1 Na3 Ga1 53.53(10) 41 18
Ga1 Na3 Ga1 90.7(2) 44_554 18
Au1 Na3 Ga1 90.7(2) 44_554 18
Au4 Na3 Au1 57.34(16) . 18
Na1 Na3 Au1 63.17(11) 45 18
Na1 Na3 Au1 149.70(13) 46_554 18
Ga1 Na3 Au1 114.7(3) 19_554 18
Au1 Na3 Au1 114.7(3) 19_554 18
Ga1 Na3 Au1 53.53(10) 41 18
Au1 Na3 Au1 53.53(10) 41 18
Ga1 Na3 Au1 90.7(2) 44_554 18
Au1 Na3 Au1 90.7(2) 44_554 18
Ga1 Na3 Au1 0.00(2) 18 18

loop_
_geom_bond_atom_site_label_1
_geom_bond_atom_site_label_2
_geom_bond_distance
_geom_bond_site_symmetry_2
Au1 Ga3 2.6010(11) 45
Au1 Ga3 2.7014(17) .
Au1 Ga1 2.8114(11) 26
Au1 Au1 2.8114(11) 26
Au1 Ga1 2.8123(6) 45
Au1 Au1 2.8123(6) 45
Au1 Au1 2.8123(6) 41
Au1 Ga1 2.8123(6) 41
Au1 Ga4 2.9564(12) 45
Au1 Au4 2.9564(12) 45
Au1 Na3 3.121(6) 45
Au1 Na1 3.137(4) 45
Au2 Ga3 2.5184(19) .
Au2 Ga5 2.7959(7) .
Au2 Au2 2.8993(13) 27
Au2 Au2 2.9501(8) 11
Au2 Au2 2.9501(8) 31
Au2 Au2 2.9501(8) 9
Au2 Au2 2.9501(8) 5
Au2 Na1 3.037(6) .
Au2 Na1 3.037(6) 26
Au2 Na2 3.071(7) .
Au2 Na2 3.071(7) 26
Au2 Na1 3.077(7) 5
Ga3 Ga1 2.6010(11) 41
Ga3 Au1 2.6010(11) 41
Ga3 Ga1 2.6010(11) 19_554
Ga3 Au1 2.6010(11) 19_554
Ga3 Ga1 2.7014(17) 26
Ga3 Au1 2.7014(17) 26
Ga3 Au4 3.090(2) .
Ga3 Na3 3.217(6) .
Ga3 Na1 3.250(4) 26
Au4 Ga4 2.762(4) 25_655
Au4 Au4 2.762(4) 25_655
Au4 Ga1 2.9564(12) 18
Au4 Au1 2.9564(12) 18
Au4 Ga1 2.9564(12) 19_554
Au4 Au1 2.9564(12) 41
Au4 Au1 2.9564(12) 19_554
Au4 Ga1 2.9564(12) 41
Au4 Ga1 2.9564(12) 44_554
Au4 Au1 2.9564(12) 44_554
Au4 Na3 3.040(10) .
Au4 Ga3 3.090(2) 3_655
Ga5 Au2 2.7959(7) 29
Ga5 Au2 2.7959(7) 5
Ga5 Au2 2.7959(7) 33
Ga5 Au2 2.7959(7) 9
Ga5 Au2 2.7959(7) 25
Ga5 Au2 2.7959(7) 31
Ga5 Au2 2.7959(7) 7
Ga5 Au2 2.7959(7) 35
Ga5 Au2 2.7959(7) 11
Ga5 Au2 2.7959(7) 3
Ga5 Au2 2.7959(7) 27
Na1 Au2 3.037(6) 27
Na1 Au2 3.077(7) 9
Na1 Na3 3.081(8) 41
Na1 Ga1 3.137(3) 41
Na1 Au1 3.137(3) 41
Na1 Ga1 3.137(3) 20_545
Na1 Au1 3.137(3) 20_545
Na1 Ga1 3.249(6) 9
Na1 Au1 3.249(6) 9
Na1 Ga1 3.249(6) 34
Na1 Au1 3.249(6) 34
Na2 Au2 3.071(7) 9
Na2 Au2 3.071(7) 5
Na2 Na2 3.093(17) 37
Na2 Ga1 3.181(4) 45
Na2 Au1 3.181(4) 45
Na2 Ga1 3.181(4) 41
Na2 Ga1 3.181(4) 37
Na2 Au1 3.181(4) 41
Na2 Au1 3.181(4) 37
Na2 Ga1 3.235(4) 9
Na2 Au1 3.235(4) 9
Na3 Na1 3.081(8) 45
Na3 Na1 3.081(8) 46_554
Na3 Ga1 3.121(6) 19_554
Na3 Au1 3.121(6) 19_554
Na3 Ga1 3.121(6) 41
Na3 Au1 3.121(6) 41
Na3 Ga1 3.121(6) 44_554
Na3 Au1 3.121(6) 44_554
Na3 Ga1 3.121(6) 18
Na3 Au1 3.121(6) 18
